data_7713591
loop_
_publ_author_name
'Kang, Ming'
'Gao, Bohong'
'Zhang, Shimin'
'Hao, Pengfei'
'Li, Gao-Peng'
'Shen, Junju'
'Fu, Yunlong'

_publ_section_title
;
 The effect of conjugation degree of aromatic carboxylic acids on
 electronic and photo-responsive behaviors of naphthalenediimide-based
 coordination polymers
;
_journal_name_full 'Dalton Transactions'
_journal_paper_doi 10.1039/D3DT01662E
_journal_year 2023
_chemical_formula_moiety 'C65 H46 Cd2 N8 O17, C3 H7 N O'
_chemical_formula_sum 'C68 H53 Cd2 N9 O18'
_chemical_formula_weight 1508.99
_space_group_crystal_system monoclinic
_space_group_IT_number 15
_space_group_name_Hall '-C 2yc'
_space_group_name_H-M_alt 'C 1 2/c 1'
_atom_sites_solution_hydrogens mixed
_atom_sites_solution_primary dual
_audit_creation_date 2023-05-31
_audit_creation_method
;
Olex2 1.3
(compiled 2020.11.12 svn.r5f609507 for OlexSys, GUI svn.r6408)
;
_audit_update_record
;
2023-05-31 deposited with the CCDC.	2023-07-28 downloaded from the CCDC.
;
_cell_angle_alpha 90
_cell_angle_beta 103.182(2)
_cell_angle_gamma 90
_cell_formula_units_Z 8
_cell_length_a 37.305(2)
_cell_length_b 12.4534(8)
_cell_length_c 27.1003(17)
_cell_measurement_reflns_used 9318
_cell_measurement_temperature 293(2)
_cell_measurement_theta_max 28.20
_cell_measurement_theta_min 2.42
_cell_volume 12258.4(13)
_computing_cell_refinement 'SAINT v8.37A (Bruker, 2015)'
_computing_data_reduction 'SAINT v8.37A (Bruker, 2015)'
_computing_molecular_graphics 'Olex2 1.3 (Dolomanov et al., 2009)'
_computing_publication_material 'Olex2 1.3 (Dolomanov et al., 2009)'
_computing_structure_refinement 'SHELXL 2018/3 (Sheldrick, 2015)'
_computing_structure_solution 'SHELXT 2014/5 (Sheldrick, 2014)'
_diffrn_ambient_temperature 293(2)
_diffrn_measured_fraction_theta_full 0.999
_diffrn_measured_fraction_theta_max 0.997
_diffrn_measurement_device_type 'CCD area detector'
_diffrn_measurement_method 'phi and omega scans'
_diffrn_radiation_monochromator graphite
_diffrn_radiation_type MoK\a
_diffrn_radiation_wavelength 0.71073
_diffrn_reflns_av_R_equivalents 0.0390
_diffrn_reflns_av_unetI/netI 0.0274
_diffrn_reflns_Laue_measured_fraction_full 0.999
_diffrn_reflns_Laue_measured_fraction_max 0.997
_diffrn_reflns_limit_h_max 49
_diffrn_reflns_limit_h_min -46
_diffrn_reflns_limit_k_max 16
_diffrn_reflns_limit_k_min -16
_diffrn_reflns_limit_l_max 36
_diffrn_reflns_limit_l_min -36
_diffrn_reflns_number 111451
_diffrn_reflns_point_group_measured_fraction_full 0.999
_diffrn_reflns_point_group_measured_fraction_max 0.997
_diffrn_reflns_theta_full 25.242
_diffrn_reflns_theta_max 28.375
_diffrn_reflns_theta_min 2.346
_diffrn_source_current 1.0
_diffrn_source_power 0.05
_diffrn_source_voltage 50.0
_exptl_absorpt_coefficient_mu 0.779
_exptl_absorpt_correction_type none
_exptl_crystal_density_diffrn 1.635
_exptl_crystal_description block
_exptl_crystal_F_000 6112
_refine_diff_density_max 0.529
_refine_diff_density_min -1.119
_refine_diff_density_rms 0.066
_refine_ls_extinction_method none
_refine_ls_goodness_of_fit_ref 1.022
_refine_ls_hydrogen_treatment constr
_refine_ls_matrix_type full
_refine_ls_number_parameters 879
_refine_ls_number_reflns 15319
_refine_ls_number_restraints 12
_refine_ls_restrained_S_all 1.022
_refine_ls_R_factor_all 0.0588
_refine_ls_R_factor_gt 0.0358
_refine_ls_shift/su_max 0.002
_refine_ls_shift/su_mean 0.000
_refine_ls_structure_factor_coef Fsqd
_refine_ls_weighting_details 'w=1/[\s^2^(Fo^2^)+(0.0389P)^2^+18.0407P] where P=(Fo^2^+2Fc^2^)/3'
_refine_ls_weighting_scheme calc
_refine_ls_wR_factor_gt 0.0819
_refine_ls_wR_factor_ref 0.0918
_reflns_Friedel_coverage 0.000
_reflns_number_gt 11454
_reflns_number_total 15319
_reflns_threshold_expression 'I > 2\s(I)'
_cod_data_source_file d3dt01662e2.cif
_cod_data_source_block aa_CCDC1
_cod_database_code 7713591
_shelx_shelxl_version_number 2018/3
_shelx_space_group_comment
;
The symmetry employed for this shelxl refinement is uniquely defined
by the following loop, which should always be used as a source of
symmetry information in preference to the above space-group names.
They are only intended as comments.
;
_olex2_refinement_description
;
1. Fixed Uiso
 At 1.2 times of:
  All C(H) groups, All C(H,H) groups
 At 1.5 times of:
  All C(H,H,H) groups, All O(H,H) groups
2. Restrained distances
 O12-H12A = O12-H12B
 0.85 with sigma of 0.02
 O6-H6A = O6-H6B
 0.85 with sigma of 0.02
 O5-H5A = O5-H5B
 0.85 with sigma of 0.02
 H5A-H5B
 1.34 with sigma of 0.04
 H12A-H12B
 1.34 with sigma of 0.04
 H6A-H6B
 1.34 with sigma of 0.04
 Cd2-H5A \\sim Cd2-H5B
 with sigma of 0.02
 Cd3-H12A \\sim Cd3-H12B
 with sigma of 0.02
 Cd2-H6A \\sim Cd2-H6B
 with sigma of 0.02
3. Others
 Fixed Sof: H6A(0.5) H6B(0.5) H12A(0.5) H12B(0.5)
4.a Riding coordinates:
 O6(H6A,H6B), O5(H5A,H5B), O12(H12A,H12B)
4.b Rotating group:
 O7(H7A,H7B)
4.c Secondary CH2 refined with riding coordinates:
 C35(H35A,H35B), C20(H20A,H20B), C58(H58A,H58B)
4.d Aromatic/amide H refined with riding coordinates:
 C3(H3), C45(H45), C12(H12), C46(H46), C49(H49), C13(H13), C42(H42), C50(H50),
 C43(H43), C7(H7), C48(H48), C37(H37), C40(H40), C15(H15), C28(H28), C5(H5),
 C10(H10), C9(H9), C38(H38), C4(H4), C51(H51), C27(H27), C39(H39), C18(H18),
 C33(H33), C32(H32), C56(H56), C17(H17), C53(H53), C26(H26), C54(H54), C62(H62),
  C65(H65), C55(H55), C66(H66)
4.e Idealised Me refined as rotating group:
 C68(H68A,H68B,H68C), C67(H67A,H67B,H67C)
;
_olex2_submission_special_instructions 'No special instructions were received'

loop_
_space_group_symop_operation_xyz
'x, y, z'
'-x, y, -z+1/2'
'x+1/2, y+1/2, z'
'-x+1/2, y+1/2, -z+1/2'
'-x, -y, -z'
'x, -y, z-1/2'
'-x+1/2, -y+1/2, -z'
'x+1/2, -y+1/2, z-1/2'

loop_
_atom_site_label
_atom_site_type_symbol
_atom_site_fract_x
_atom_site_fract_y
_atom_site_fract_z
_atom_site_U_iso_or_equiv
_atom_site_adp_type
_atom_site_occupancy
_atom_site_site_symmetry_order
_atom_site_calc_flag
_atom_site_refinement_flags_posn
_atom_site_refinement_flags_adp
_atom_site_refinement_flags_occupancy
_atom_site_disorder_assembly
_atom_site_disorder_group
Cd3 Cd 0.000000 -0.17337(2) -0.250000 0.03283(6) Uani 1 2 d DS T P . .
Cd1 Cd 0.25473(2) 0.26256(2) 0.24540(2) 0.03200(5) Uani 1 1 d . . . . .
Cd2 Cd 0.500000 -0.16393(2) 0.750000 0.06193(10) Uani 1 2 d DS T P . .
O10 O 0.03683(5) -0.19348(15) -0.16813(6) 0.0467(4) Uani 1 1 d . . . . .
O8 O 0.22377(5) 0.26979(14) 0.15703(6) 0.0438(4) Uani 1 1 d . . . . .
O9 O 0.22283(5) 0.11551(14) 0.19605(6) 0.0418(4) Uani 1 1 d . . . . .
O1 O 0.29897(5) 0.27155(15) 0.32227(7) 0.0498(5) Uani 1 1 d . . . . .
O11 O 0.02891(5) -0.02757(15) -0.19562(6) 0.0477(4) Uani 1 1 d . . . . .
O18 O 0.15249(6) -0.30854(16) -0.07847(8) 0.0555(5) Uani 1 1 d . . . . .
O7 O 0.26934(6) 0.44320(13) 0.23893(7) 0.0497(5) Uani 1 1 d . . . . .
H7A H 0.268128 0.475407 0.266117 0.075 Uiso 1 1 d R U . . .
H7B H 0.252780 0.472856 0.216177 0.075 Uiso 1 1 d R U . . .
O3 O 0.46564(7) -0.19301(18) 0.66545(8) 0.0697(7) Uani 1 1 d . . . . .
O15 O 0.28389(6) -0.10589(18) 0.12898(7) 0.0611(6) Uani 1 1 d . . . . .
O2 O 0.26726(6) 0.12190(16) 0.31337(7) 0.0570(5) Uani 1 1 d . . . . .
O16 O 0.30558(6) 0.17179(16) 0.03306(8) 0.0586(5) Uani 1 1 d . . . . .
O17 O 0.16325(6) -0.00788(18) -0.16799(7) 0.0648(6) Uani 1 1 d . . . . .
O14 O 0.05582(8) -0.2111(2) -0.45916(11) 0.0928(8) Uani 1 1 d . . . . .
O13 O 0.07336(8) -0.5034(2) -0.35787(10) 0.0929(8) Uani 1 1 d . . . . .
N1 N 0.30639(6) 0.22072(17) 0.21254(8) 0.0409(5) Uani 1 1 d . . . . .
N4 N 0.19785(6) -0.31120(17) -0.23989(7) 0.0391(5) Uani 1 1 d . . . . .
N3 N 0.15811(6) -0.15853(18) -0.12309(8) 0.0431(5) Uani 1 1 d . . . . .
N6 N 0.07005(6) -0.05686(19) -0.11612(8) 0.0500(6) Uani 1 1 d . . . . .
N7 N 0.05189(6) -0.15967(19) -0.28774(8) 0.0444(5) Uani 1 1 d . . . . .
N2 N 0.29707(6) 0.02624(17) 0.07877(8) 0.0397(5) Uani 1 1 d . . . . .
N5 N 0.19182(6) 0.12616(19) 0.10935(8) 0.0449(5) Uani 1 1 d . . . . .
C16 C 0.21428(6) 0.17379(18) 0.15729(8) 0.0314(5) Uani 1 1 d . . . . .
C52 C 0.04343(6) -0.0952(2) -0.16282(8) 0.0366(5) Uani 1 1 d . . . . .
C3 C 0.35397(7) 0.1839(2) 0.39982(9) 0.0400(6) Uani 1 1 d . . . . .
H3 H 0.359547 0.246565 0.384467 0.048 Uiso 1 1 calc R U . . .
C45 C 0.15888(7) -0.01901(19) 0.06067(9) 0.0359(5) Uani 1 1 d . . . . .
H45 H 0.152051 -0.090979 0.058507 0.043 Uiso 1 1 calc R U . . .
C12 C 0.42278(7) -0.1302(2) 0.57059(9) 0.0391(5) Uani 1 1 d . . . . .
H12 H 0.425511 -0.203362 0.577385 0.047 Uiso 1 1 calc R U . . .
C44 C 0.14631(6) 0.04730(18) 0.01904(8) 0.0302(5) Uani 1 1 d . . . . .
O4 O 0.47839(7) -0.02734(18) 0.68855(8) 0.0800(8) Uani 1 1 d . . . . .
C46 C 0.18129(7) 0.01887(18) 0.10531(8) 0.0335(5) Uani 1 1 d . . . . .
H46 H 0.189264 -0.027479 0.132512 0.040 Uiso 1 1 calc R U . . .
C2 C 0.32113(6) 0.13119(19) 0.38022(8) 0.0337(5) Uani 1 1 d . . . . .
C49 C 0.07963(7) -0.1238(2) -0.07454(9) 0.0421(6) Uani 1 1 d . . . . .
H49 H 0.069278 -0.191962 -0.075739 0.051 Uiso 1 1 calc R U . . .
C30 C 0.21017(6) -0.07722(19) -0.03991(9) 0.0339(5) Uani 1 1 d . . . . .
C47 C 0.12067(6) 0.00962(18) -0.02792(8) 0.0319(5) Uani 1 1 d . . . . .
C8 C 0.39625(6) 0.01244(19) 0.51345(9) 0.0342(5) Uani 1 1 d . . . . .
C13 C 0.40062(7) -0.0960(2) 0.52501(9) 0.0371(5) Uani 1 1 d . . . . .
H13 H 0.388503 -0.146549 0.501840 0.045 Uiso 1 1 calc R U . . .
C6 C 0.37130(6) 0.05115(19) 0.46618(8) 0.0336(5) Uani 1 1 d . . . . .
C19 C 0.33404(7) 0.1316(2) 0.15241(9) 0.0392(5) Uani 1 1 d . . . . .
C42 C 0.18029(7) 0.1918(2) 0.06761(9) 0.0427(6) Uani 1 1 d . . . . .
H42 H 0.187533 0.263471 0.069458 0.051 Uiso 1 1 calc R U . . .
C11 C 0.44095(7) -0.0567(2) 0.60627(9) 0.0385(5) Uani 1 1 d . . . . .
C31 C 0.20054(7) -0.0153(2) -0.08484(9) 0.0394(6) Uani 1 1 d . . . . .
C50 C 0.08675(8) 0.0424(2) -0.11407(9) 0.0475(7) Uani 1 1 d . . . . .
H50 H 0.081103 0.087950 -0.141965 0.057 Uiso 1 1 calc R U . . .
C43 C 0.15831(7) 0.1531(2) 0.02341(9) 0.0443(6) Uani 1 1 d . . . . .
H43 H 0.151317 0.198965 -0.004214 0.053 Uiso 1 1 calc R U . . .
C24 C 0.23747(7) -0.03860(19) 0.00104(9) 0.0340(5) Uani 1 1 d . . . . .
C7 C 0.37855(7) 0.1443(2) 0.44197(9) 0.0405(6) Uani 1 1 d . . . . .
H7 H 0.400479 0.180939 0.454419 0.049 Uiso 1 1 calc R U . . .
C36 C 0.14812(7) -0.2735(2) -0.20031(9) 0.0413(6) Uani 1 1 d . . . . .
C48 C 0.10450(7) -0.0906(2) -0.03106(9) 0.0413(6) Uani 1 1 d . . . . .
H48 H 0.110405 -0.136789 -0.003430 0.050 Uiso 1 1 calc R U . . .
C37 C 0.13039(8) -0.3650(3) -0.22170(11) 0.0529(7) Uani 1 1 d . . . . .
H37 H 0.107678 -0.383845 -0.215553 0.063 Uiso 1 1 calc R U . . .
C29 C 0.19317(7) -0.17657(19) -0.03546(9) 0.0358(5) Uani 1 1 d . . . . .
C25 C 0.25546(7) 0.05943(19) -0.00380(9) 0.0377(5) Uani 1 1 d . . . . .
C1 C 0.29391(7) 0.1777(2) 0.33559(9) 0.0399(6) Uani 1 1 d . . . . .
C40 C 0.18178(7) -0.2499(2) -0.21085(9) 0.0391(6) Uani 1 1 d . . . . .
H40 H 0.193893 -0.187953 -0.196918 0.047 Uiso 1 1 calc R U . . .
C15 C 0.30560(7) 0.1484(2) 0.17586(9) 0.0401(6) Uani 1 1 d . . . . .
H15 H 0.284475 0.106930 0.165625 0.048 Uiso 1 1 calc R U . . .
O6 O 0.500000 -0.3474(2) 0.750000 0.0889(13) Uani 1 2 d DS T P . .
H6A H 0.488200 -0.390948 0.727680 0.133 Uiso 0.5 1 d DR U P . .
H6B H 0.510440 -0.390948 0.773300 0.133 Uiso 0.5 1 d DR U P . .
C28 C 0.20214(7) -0.2328(2) 0.00945(10) 0.0406(6) Uani 1 1 d . . . . .
H28 H 0.190457 -0.297651 0.012495 0.049 Uiso 1 1 calc R U . . .
C5 C 0.33853(7) -0.0030(2) 0.44520(9) 0.0400(6) Uani 1 1 d . . . . .
H5 H 0.333022 -0.066231 0.460158 0.048 Uiso 1 1 calc R U . . .
C10 C 0.43708(8) 0.0509(2) 0.59476(10) 0.0510(7) Uani 1 1 d . . . . .
H10 H 0.449241 0.101439 0.617897 0.061 Uiso 1 1 calc R U . . .
C9 C 0.41514(8) 0.0848(2) 0.54885(10) 0.0472(7) Uani 1 1 d . . . . .
H9 H 0.413076 0.157850 0.541705 0.057 Uiso 1 1 calc R U . . .
C38 C 0.14639(9) -0.4281(3) -0.25206(12) 0.0605(8) Uani 1 1 d . . . . .
H38 H 0.134539 -0.489641 -0.267027 0.073 Uiso 1 1 calc R U . . .
C35 C 0.13126(7) -0.2021(3) -0.16674(10) 0.0512(7) Uani 1 1 d . . . . .
H35A H 0.118780 -0.142894 -0.186815 0.061 Uiso 1 1 calc R U . . .
H35B H 0.112896 -0.242861 -0.154482 0.061 Uiso 1 1 calc R U . . .
C4 C 0.31413(7) 0.0359(2) 0.40257(9) 0.0416(6) Uani 1 1 d . . . . .
H4 H 0.292806 -0.002518 0.388811 0.050 Uiso 1 1 calc R U . . .
C14 C 0.46312(8) -0.0950(2) 0.65637(10) 0.0512(7) Uani 1 1 d . . . . .
C51 C 0.11172(8) 0.0744(2) -0.07100(9) 0.0468(6) Uani 1 1 d . . . . .
H51 H 0.122968 0.141137 -0.070580 0.056 Uiso 1 1 calc R U . . .
N8 N 0.06667(7) -0.3612(3) -0.41067(10) 0.0648(7) Uani 1 1 d . . . . .
O5 O 0.44526(8) -0.1537(2) 0.77807(10) 0.0994(9) Uani 1 1 d D . . . .
H5A H 0.440121 -0.203146 0.794654 0.149 Uiso 1 1 d DR U . . .
H5B H 0.435811 -0.091226 0.777414 0.149 Uiso 1 1 d DR U . . .
C27 C 0.33708(8) 0.2789(2) 0.22754(11) 0.0505(7) Uani 1 1 d . . . . .
H27 H 0.338133 0.329471 0.253080 0.061 Uiso 1 1 calc R U . . .
C39 C 0.17997(8) -0.3998(2) -0.26011(10) 0.0531(7) Uani 1 1 d . . . . .
H39 H 0.190824 -0.443554 -0.280394 0.064 Uiso 1 1 calc R U . . .
C18 C 0.36527(8) 0.1937(2) 0.16847(12) 0.0541(7) Uani 1 1 d . . . . .
H18 H 0.385137 0.185882 0.153357 0.065 Uiso 1 1 calc R U . . .
C34 C 0.16654(7) -0.2212(2) -0.07945(10) 0.0412(6) Uani 1 1 d . . . . .
C33 C 0.22857(7) -0.1934(2) 0.05038(9) 0.0413(6) Uani 1 1 d . . . . .
H33 H 0.233969 -0.231470 0.080703 0.050 Uiso 1 1 calc R U . . .
C21 C 0.28737(7) 0.0927(2) 0.03647(10) 0.0413(6) Uani 1 1 d . . . . .
C20 C 0.33308(7) 0.0452(2) 0.11346(10) 0.0452(6) Uani 1 1 d . . . . .
H20A H 0.350640 0.063630 0.093368 0.054 Uiso 1 1 calc R U . . .
H20B H 0.341255 -0.021382 0.130978 0.054 Uiso 1 1 calc R U . . .
C23 C 0.24671(7) -0.09906(19) 0.04637(9) 0.0355(5) Uani 1 1 d . . . . .
C41 C 0.17284(7) -0.0568(2) -0.12846(10) 0.0449(6) Uani 1 1 d . . . . .
C32 C 0.21743(8) 0.0817(2) -0.08772(10) 0.0474(6) Uani 1 1 d . . . . .
H32 H 0.210572 0.123095 -0.116927 0.057 Uiso 1 1 calc R U . . .
C22 C 0.27643(7) -0.0618(2) 0.08836(9) 0.0417(6) Uani 1 1 d . . . . .
C56 C 0.11356(10) -0.1422(3) -0.32699(13) 0.0742(10) Uani 1 1 d . . . . .
H56 H 0.134638 -0.136261 -0.339675 0.089 Uiso 1 1 calc R U . . .
C57 C 0.08979(8) -0.2250(3) -0.34173(11) 0.0551(7) Uani 1 1 d . . . . .
C17 C 0.36681(8) 0.2669(3) 0.20689(13) 0.0598(8) Uani 1 1 d . . . . .
H17 H 0.387921 0.307681 0.218593 0.072 Uiso 1 1 calc R U . . .
O12 O 0.000000 -0.3558(2) -0.250000 0.0789(11) Uani 1 2 d DS T P . .
H12A H 0.014200 -0.394464 -0.228510 0.118 Uiso 0.5 1 d DR U P . .
H12B H -0.006620 -0.394294 -0.276160 0.118 Uiso 0.5 1 d DR U P . .
C53 C 0.05939(8) -0.2312(3) -0.32054(11) 0.0530(7) Uani 1 1 d . . . . .
H53 H 0.043294 -0.288565 -0.329741 0.064 Uiso 1 1 calc R U . . .
C26 C 0.24470(8) 0.1189(2) -0.04733(10) 0.0459(6) Uani 1 1 d . . . . .
H26 H 0.255782 0.184900 -0.049887 0.055 Uiso 1 1 calc R U . . .
C54 C 0.07515(9) -0.0784(3) -0.27553(11) 0.0582(8) Uani 1 1 d . . . . .
H54 H 0.070051 -0.025943 -0.253677 0.070 Uiso 1 1 calc R U . . .
C64 C 0.03154(9) -0.5241(3) -0.43738(11) 0.0587(8) Uani 1 1 d . . . . .
C63 C 0.01288(8) -0.4709(3) -0.48135(11) 0.0536(7) Uani 1 1 d . . . . .
C62 C -0.00030(10) -0.3123(3) -0.53264(14) 0.0728(9) Uani 1 1 d . . . . .
H62 H 0.003408 -0.239586 -0.537492 0.087 Uiso 1 1 calc R U . . .
C59 C 0.05860(9) -0.4645(3) -0.39843(13) 0.0650(9) Uani 1 1 d . . . . .
C61 C 0.01905(8) -0.3626(3) -0.48946(12) 0.0598(8) Uani 1 1 d . . . . .
C65 C 0.02552(10) -0.6300(3) -0.43075(13) 0.0723(9) Uani 1 1 d . . . . .
H65 H 0.038267 -0.664612 -0.401589 0.087 Uiso 1 1 calc R U . . .
C60 C 0.04797(10) -0.3041(3) -0.45297(13) 0.0674(9) Uani 1 1 d . . . . .
C55 C 0.10648(11) -0.0681(3) -0.29374(14) 0.0817(11) Uani 1 1 d . . . . .
H55 H 0.122592 -0.011252 -0.283411 0.098 Uiso 1 1 calc R U . . .
C58 C 0.09865(9) -0.3078(3) -0.37760(13) 0.0752(11) Uani 1 1 d . . . . .
H58A H 0.112932 -0.273451 -0.398920 0.090 Uiso 1 1 calc R U . . .
H58B H 0.114100 -0.362400 -0.357856 0.090 Uiso 1 1 calc R U . . .
O19 O 0.06829(14) 0.8159(3) 0.16313(16) 0.1487(16) Uani 1 1 d . . . . .
N9 N 0.03961(10) 0.9302(3) 0.10167(14) 0.0924(11) Uani 1 1 d . . . . .
C68 C 0.06921(15) 0.9322(5) 0.0773(2) 0.140(2) Uani 1 1 d . . . . .
H68A H 0.077348 1.004851 0.075385 0.210 Uiso 1 1 calc R U . . .
H68B H 0.061311 0.903347 0.043731 0.210 Uiso 1 1 calc R U . . .
H68C H 0.089126 0.889648 0.096244 0.210 Uiso 1 1 calc R U . . .
C66 C 0.04065(18) 0.8719(5) 0.1426(2) 0.1149(17) Uani 1 1 d . . . . .
H66 H 0.020259 0.872028 0.156993 0.138 Uiso 1 1 calc R U . . .
C67 C 0.00843(15) 0.9952(5) 0.0798(2) 0.149(2) Uani 1 1 d . . . . .
H67A H 0.015913 1.068957 0.079677 0.224 Uiso 1 1 calc R U . . .
H67B H -0.009898 0.988177 0.099352 0.224 Uiso 1 1 calc R U . . .
H67C H -0.001661 0.972183 0.045632 0.224 Uiso 1 1 calc R U . . .

loop_
_atom_site_aniso_label
_atom_site_aniso_U_11
_atom_site_aniso_U_22
_atom_site_aniso_U_33
_atom_site_aniso_U_23
_atom_site_aniso_U_13
_atom_site_aniso_U_12
Cd3 0.03469(13) 0.03508(13) 0.02485(11) 0.000 -0.00122(9) 0.000
Cd1 0.03849(10) 0.03086(9) 0.02453(8) -0.00217(6) 0.00278(6) -0.00231(7)
Cd2 0.0874(2) 0.03730(16) 0.04208(16) 0.000 -0.02468(16) 0.000
O10 0.0510(11) 0.0403(10) 0.0380(9) -0.0043(8) -0.0127(8) 0.0008(8)
O8 0.0573(11) 0.0370(10) 0.0318(8) -0.0018(7) -0.0012(8) -0.0091(8)
O9 0.0536(11) 0.0393(10) 0.0270(8) 0.0011(7) -0.0023(7) -0.0052(8)
O1 0.0616(12) 0.0461(11) 0.0350(9) 0.0060(8) -0.0030(9) 0.0041(9)
O11 0.0564(11) 0.0451(11) 0.0326(9) 0.0023(8) -0.0087(8) 0.0038(9)
O18 0.0634(13) 0.0470(11) 0.0594(12) -0.0085(10) 0.0212(10) -0.0110(10)
O7 0.0731(13) 0.0309(9) 0.0411(10) -0.0028(8) 0.0045(9) -0.0014(9)
O3 0.0896(17) 0.0506(13) 0.0499(12) 0.0068(10) -0.0234(11) 0.0014(12)
O15 0.0581(12) 0.0787(15) 0.0432(11) 0.0213(10) 0.0047(9) -0.0015(11)
O2 0.0594(12) 0.0535(12) 0.0442(10) -0.0007(9) -0.0175(9) -0.0018(10)
O16 0.0658(13) 0.0492(12) 0.0602(13) 0.0035(10) 0.0130(11) -0.0158(10)
O17 0.0806(16) 0.0640(14) 0.0430(11) 0.0122(10) -0.0004(11) 0.0065(11)
O14 0.106(2) 0.085(2) 0.0853(19) -0.0180(16) 0.0188(16) -0.0200(17)
O13 0.0907(19) 0.115(2) 0.0596(16) -0.0037(15) -0.0105(14) 0.0000(16)
N1 0.0414(12) 0.0403(12) 0.0418(11) -0.0053(9) 0.0109(9) -0.0015(9)
N4 0.0437(12) 0.0424(12) 0.0300(10) -0.0016(9) 0.0059(9) -0.0021(10)
N3 0.0391(12) 0.0514(13) 0.0396(11) -0.0043(10) 0.0107(9) 0.0032(10)
N6 0.0525(14) 0.0527(14) 0.0396(12) -0.0042(11) -0.0006(10) 0.0065(11)
N7 0.0398(12) 0.0586(14) 0.0343(11) -0.0021(10) 0.0073(9) -0.0020(10)
N2 0.0404(12) 0.0415(12) 0.0383(11) -0.0011(9) 0.0111(9) 0.0035(9)
N5 0.0444(12) 0.0513(13) 0.0376(11) -0.0029(10) 0.0065(10) -0.0020(10)
C16 0.0312(11) 0.0347(13) 0.0265(10) -0.0034(9) 0.0028(9) -0.0005(10)
C52 0.0347(12) 0.0441(14) 0.0276(11) -0.0054(10) 0.0003(10) 0.0059(11)
C3 0.0438(14) 0.0377(13) 0.0360(12) 0.0034(10) 0.0042(11) -0.0028(11)
C45 0.0441(14) 0.0269(12) 0.0328(12) -0.0018(9) 0.0009(11) -0.0007(10)
C12 0.0427(14) 0.0357(13) 0.0359(12) 0.0016(10) 0.0029(11) 0.0026(11)
C44 0.0297(11) 0.0331(12) 0.0256(10) -0.0015(9) 0.0016(9) 0.0034(9)
O4 0.113(2) 0.0521(13) 0.0483(12) -0.0080(10) -0.0367(13) 0.0086(13)
C46 0.0420(13) 0.0284(12) 0.0264(11) 0.0007(9) 0.0001(10) 0.0030(10)
C2 0.0390(13) 0.0357(13) 0.0235(10) -0.0034(9) 0.0013(9) 0.0046(10)
C49 0.0511(15) 0.0319(13) 0.0350(12) 0.0024(10) -0.0079(11) -0.0034(11)
C30 0.0365(12) 0.0328(12) 0.0353(12) 0.0028(10) 0.0146(10) 0.0075(10)
C47 0.0335(12) 0.0329(12) 0.0269(11) -0.0016(9) 0.0017(9) 0.0022(9)
C8 0.0314(12) 0.0384(13) 0.0308(12) -0.0027(10) 0.0029(10) 0.0024(10)
C13 0.0398(13) 0.0377(13) 0.0299(11) -0.0051(10) -0.0003(10) -0.0022(10)
C6 0.0323(12) 0.0378(13) 0.0285(11) -0.0030(10) 0.0027(9) 0.0034(10)
C19 0.0396(13) 0.0388(14) 0.0392(13) 0.0038(11) 0.0088(11) 0.0060(11)
C42 0.0544(16) 0.0328(13) 0.0339(12) 0.0056(10) -0.0042(11) -0.0100(12)
C11 0.0369(13) 0.0416(14) 0.0319(12) -0.0016(10) -0.0024(10) 0.0053(11)
C31 0.0445(15) 0.0385(14) 0.0359(13) 0.0055(10) 0.0109(11) 0.0102(11)
C50 0.0602(17) 0.0390(14) 0.0342(13) 0.0082(11) -0.0082(12) -0.0061(13)
C43 0.0549(16) 0.0384(14) 0.0318(12) 0.0092(11) -0.0065(11) -0.0081(12)
C24 0.0374(12) 0.0319(12) 0.0363(12) 0.0031(10) 0.0156(10) 0.0077(10)
C7 0.0352(13) 0.0407(14) 0.0411(13) -0.0006(11) -0.0005(11) -0.0055(11)
C36 0.0378(13) 0.0494(15) 0.0345(12) 0.0016(11) 0.0033(10) 0.0026(11)
C48 0.0495(15) 0.0376(14) 0.0296(12) 0.0063(10) -0.0061(11) -0.0018(11)
C37 0.0388(14) 0.0666(19) 0.0504(16) -0.0047(14) 0.0041(12) -0.0093(14)
C29 0.0373(13) 0.0346(13) 0.0390(12) -0.0005(10) 0.0159(10) 0.0050(10)
C25 0.0432(14) 0.0331(13) 0.0386(13) 0.0029(10) 0.0135(11) 0.0054(10)
C1 0.0454(14) 0.0464(15) 0.0254(11) -0.0061(10) 0.0026(10) 0.0087(12)
C40 0.0409(13) 0.0423(14) 0.0321(12) -0.0008(10) 0.0040(10) -0.0009(11)
C15 0.0389(13) 0.0400(14) 0.0416(13) -0.0041(11) 0.0097(11) -0.0009(11)
O6 0.146(3) 0.0355(16) 0.0560(19) 0.000 -0.037(2) 0.000
C28 0.0465(14) 0.0339(13) 0.0469(14) 0.0053(11) 0.0222(12) 0.0018(11)
C5 0.0414(14) 0.0396(14) 0.0347(13) 0.0024(10) 0.0000(11) -0.0049(11)
C10 0.0550(17) 0.0426(15) 0.0440(15) -0.0080(12) -0.0124(13) 0.0010(13)
C9 0.0541(16) 0.0344(13) 0.0427(14) -0.0024(11) -0.0108(12) 0.0028(12)
C38 0.0574(18) 0.0606(19) 0.0612(19) -0.0201(15) 0.0085(15) -0.0192(15)
C35 0.0379(14) 0.0665(19) 0.0473(15) -0.0063(14) 0.0058(12) 0.0026(13)
C4 0.0382(13) 0.0464(15) 0.0342(12) -0.0006(11) -0.0043(11) -0.0086(11)
C14 0.0565(17) 0.0487(17) 0.0391(14) -0.0040(13) -0.0083(13) 0.0052(13)
C51 0.0579(17) 0.0376(14) 0.0367(13) 0.0028(11) -0.0062(12) -0.0089(12)
N8 0.0541(16) 0.090(2) 0.0515(15) -0.0176(15) 0.0147(13) -0.0012(15)
O5 0.090(2) 0.112(2) 0.0840(19) 0.0044(17) -0.0061(15) -0.0131(17)
C27 0.0467(16) 0.0460(16) 0.0581(17) -0.0123(13) 0.0107(13) -0.0063(13)
C39 0.0588(18) 0.0552(17) 0.0445(15) -0.0151(13) 0.0101(13) -0.0045(14)
C18 0.0433(16) 0.0576(18) 0.0669(19) -0.0054(15) 0.0236(14) -0.0031(14)
C34 0.0433(14) 0.0401(14) 0.0447(14) -0.0054(11) 0.0196(12) 0.0050(11)
C33 0.0470(15) 0.0412(14) 0.0398(13) 0.0121(11) 0.0184(12) 0.0068(12)
C21 0.0474(15) 0.0380(14) 0.0412(13) -0.0004(11) 0.0155(12) 0.0036(12)
C20 0.0384(14) 0.0527(16) 0.0451(14) -0.0044(12) 0.0106(12) 0.0043(12)
C23 0.0372(13) 0.0383(13) 0.0344(12) 0.0061(10) 0.0152(10) 0.0081(10)
C41 0.0478(15) 0.0470(16) 0.0414(14) 0.0005(12) 0.0132(12) 0.0099(12)
C32 0.0571(17) 0.0408(15) 0.0437(14) 0.0168(12) 0.0102(13) 0.0092(13)
C22 0.0410(14) 0.0477(15) 0.0392(13) 0.0070(11) 0.0147(11) 0.0083(12)
C56 0.061(2) 0.100(3) 0.070(2) -0.010(2) 0.0319(18) -0.023(2)
C57 0.0440(16) 0.079(2) 0.0423(15) -0.0059(15) 0.0100(12) -0.0030(15)
C17 0.0435(16) 0.0606(19) 0.076(2) -0.0165(16) 0.0149(15) -0.0155(14)
O12 0.130(3) 0.0337(15) 0.0517(17) 0.000 -0.0239(19) 0.000
C53 0.0430(15) 0.0678(19) 0.0477(15) -0.0114(14) 0.0090(12) -0.0081(14)
C26 0.0535(16) 0.0316(13) 0.0534(16) 0.0111(12) 0.0139(13) 0.0027(12)
C54 0.0634(19) 0.0611(19) 0.0529(17) -0.0065(15) 0.0189(15) -0.0137(16)
C64 0.0525(18) 0.077(2) 0.0473(17) -0.0074(16) 0.0130(14) 0.0089(16)
C63 0.0464(17) 0.070(2) 0.0464(16) -0.0087(14) 0.0149(13) 0.0098(15)
C62 0.075(2) 0.073(2) 0.070(2) -0.0016(19) 0.0167(19) 0.0030(19)
C59 0.0556(19) 0.088(3) 0.0504(18) -0.0124(18) 0.0104(15) 0.0056(18)
C61 0.0538(18) 0.074(2) 0.0529(17) -0.0096(16) 0.0141(15) 0.0054(16)
C65 0.068(2) 0.088(3) 0.057(2) 0.0006(19) 0.0063(17) 0.009(2)
C60 0.067(2) 0.078(2) 0.060(2) -0.0182(19) 0.0217(17) -0.0016(19)
C55 0.083(3) 0.087(3) 0.084(3) -0.016(2) 0.038(2) -0.036(2)
C58 0.0489(18) 0.113(3) 0.067(2) -0.033(2) 0.0199(16) -0.0090(19)
O19 0.198(5) 0.103(3) 0.138(3) 0.018(3) 0.024(3) -0.004(3)
N9 0.099(3) 0.094(3) 0.101(3) -0.004(2) 0.058(2) 0.014(2)
C68 0.135(5) 0.144(5) 0.174(6) 0.023(4) 0.105(4) 0.028(4)
C66 0.162(6) 0.099(4) 0.099(4) -0.011(3) 0.061(4) -0.018(4)
C67 0.113(4) 0.174(6) 0.174(6) 0.005(5) 0.060(4) 0.052(4)

loop_
_atom_type_symbol
_atom_type_description
_atom_type_scat_dispersion_real
_atom_type_scat_dispersion_imag
_atom_type_scat_source
C C 0.0033 0.0016 'International Tables Vol C Tables 4.2.6.8 and 6.1.1.4'
H H 0.0000 0.0000 'International Tables Vol C Tables 4.2.6.8 and 6.1.1.4'
Cd Cd -0.8075 1.2024 'International Tables Vol C Tables 4.2.6.8 and 6.1.1.4'
N N 0.0061 0.0033 'International Tables Vol C Tables 4.2.6.8 and 6.1.1.4'
O O 0.0106 0.0060 'International Tables Vol C Tables 4.2.6.8 and 6.1.1.4'

loop_
_geom_angle_atom_site_label_1
_geom_angle_atom_site_label_2
_geom_angle_atom_site_label_3
_geom_angle
_geom_angle_site_symmetry_1
_geom_angle_site_symmetry_3
_geom_angle_publ_flag
O10 Cd3 O10 167.72(9) . 2_554 ?
O10 Cd3 O11 54.69(6) 2_554 2_554 ?
O10 Cd3 O11 54.69(6) . . ?
O10 Cd3 O11 137.55(6) . 2_554 ?
O10 Cd3 O11 137.55(6) 2_554 . ?
O10 Cd3 N7 87.69(7) . 2_554 ?
O10 Cd3 N7 93.18(7) . . ?
O10 Cd3 N7 93.18(7) 2_554 2_554 ?
O10 Cd3 N7 87.69(7) 2_554 . ?
O10 Cd3 C52 164.85(7) 2_554 . ?
O10 Cd3 C52 27.29(7) 2_554 2_554 ?
O10 Cd3 C52 164.85(7) . 2_554 ?
O10 Cd3 C52 27.29(7) . . ?
O11 Cd3 O11 83.32(8) 2_554 . ?
O11 Cd3 C52 27.44(7) . . ?
O11 Cd3 C52 110.68(7) 2_554 . ?
O11 Cd3 C52 110.68(7) . 2_554 ?
O11 Cd3 C52 27.44(7) 2_554 2_554 ?
N7 Cd3 O11 88.73(7) 2_554 . ?
N7 Cd3 O11 88.73(7) . 2_554 ?
N7 Cd3 O11 85.16(7) . . ?
N7 Cd3 O11 85.16(7) 2_554 2_554 ?
N7 Cd3 N7 171.82(11) 2_554 . ?
N7 Cd3 C52 89.02(7) . 2_554 ?
N7 Cd3 C52 88.06(7) 2_554 2_554 ?
N7 Cd3 C52 89.02(7) 2_554 . ?
N7 Cd3 C52 88.06(7) . . ?
C52 Cd3 C52 138.09(11) . 2_554 ?
O12 Cd3 O10 83.86(4) . 2_554 ?
O12 Cd3 O10 83.86(4) . . ?
O12 Cd3 O11 138.34(4) . 2_554 ?
O12 Cd3 O11 138.34(4) . . ?
O12 Cd3 N7 94.09(6) . . ?
O12 Cd3 N7 94.09(6) . 2_554 ?
O12 Cd3 C52 110.95(5) . . ?
O12 Cd3 C52 110.95(5) . 2_554 ?
O8 Cd1 O9 54.16(6) . . ?
O8 Cd1 O2 136.26(6) . . ?
O8 Cd1 C16 26.97(6) . . ?
O8 Cd1 C1 158.74(7) . . ?
O9 Cd1 O2 82.12(6) . . ?
O9 Cd1 C16 27.19(6) . . ?
O9 Cd1 C1 107.16(7) . . ?
O1 Cd1 O8 163.80(7) . . ?
O1 Cd1 O9 133.29(6) . . ?
O1 Cd1 O2 53.54(6) . . ?
O1 Cd1 N1 82.87(7) . . ?
O1 Cd1 C16 157.79(7) . . ?
O1 Cd1 C1 26.85(7) . . ?
O7 Cd1 O8 87.50(6) . . ?
O7 Cd1 O9 141.66(6) . . ?
O7 Cd1 O1 83.78(7) . . ?
O7 Cd1 O2 136.22(6) . . ?
O7 Cd1 N1 87.69(7) . . ?
O7 Cd1 C16 114.47(7) . . ?
O7 Cd1 C1 110.55(7) . . ?
O2 Cd1 C16 109.30(6) . . ?
O2 Cd1 C1 26.93(7) . . ?
N1 Cd1 O8 83.15(7) . . ?
N1 Cd1 O9 88.01(7) . . ?
N1 Cd1 O2 95.26(7) . . ?
N1 Cd1 C16 85.25(7) . . ?
N1 Cd1 C1 86.36(7) . . ?
N4 Cd1 O8 84.92(7) 6_556 . ?
N4 Cd1 O9 86.49(7) 6_556 . ?
N4 Cd1 O1 108.65(7) 6_556 . ?
N4 Cd1 O7 89.98(7) 6_556 . ?
N4 Cd1 O2 94.62(7) 6_556 . ?
N4 Cd1 N1 167.93(7) 6_556 . ?
N4 Cd1 C16 84.95(7) 6_556 . ?
N4 Cd1 C1 105.53(7) 6_556 . ?
C16 Cd1 C1 133.71(7) . . ?
O3 Cd2 O3 162.53(11) . 2_656 ?
O3 Cd2 O4 143.16(7) . 2_656 ?
O3 Cd2 O4 143.16(7) 2_656 . ?
O3 Cd2 O4 54.27(7) . . ?
O3 Cd2 O4 54.27(7) 2_656 2_656 ?
O3 Cd2 C14 27.04(8) 2_656 2_656 ?
O3 Cd2 C14 170.41(9) 2_656 . ?
O3 Cd2 C14 27.04(8) . . ?
O3 Cd2 C14 170.41(9) . 2_656 ?
O4 Cd2 O4 89.17(10) 2_656 . ?
O4 Cd2 C14 27.25(8) 2_656 2_656 ?
O4 Cd2 C14 116.24(8) . 2_656 ?
O4 Cd2 C14 27.25(8) . . ?
O4 Cd2 C14 116.24(8) 2_656 . ?
O6 Cd2 O3 81.26(5) . 2_656 ?
O6 Cd2 O3 81.26(5) . . ?
O6 Cd2 O4 135.41(5) . . ?
O6 Cd2 O4 135.41(5) . 2_656 ?
O6 Cd2 C14 108.29(6) . . ?
O6 Cd2 C14 108.29(6) . 2_656 ?
O6 Cd2 O5 93.12(8) . . ?
O6 Cd2 O5 93.12(8) . 2_656 ?
C14 Cd2 C14 143.43(12) 2_656 . ?
O5 Cd2 O3 90.78(9) . 2_656 ?
O5 Cd2 O3 90.77(9) 2_656 . ?
O5 Cd2 O3 90.17(9) . . ?
O5 Cd2 O3 90.17(9) 2_656 2_656 ?
O5 Cd2 O4 85.15(10) . 2_656 ?
O5 Cd2 O4 85.15(10) 2_656 . ?
O5 Cd2 O4 90.41(10) . . ?
O5 Cd2 O4 90.41(10) 2_656 2_656 ?
O5 Cd2 C14 88.45(9) 2_656 . ?
O5 Cd2 C14 89.60(9) . . ?
O5 Cd2 C14 89.59(9) 2_656 2_656 ?
O5 Cd2 C14 88.45(9) . 2_656 ?
O5 Cd2 O5 173.77(15) . 2_656 ?
C52 O10 Cd3 93.56(14) . . ?
C16 O8 Cd1 91.77(13) . . ?
C16 O9 Cd1 91.38(14) . . ?
C1 O1 Cd1 95.15(15) . . ?
C52 O11 Cd3 89.33(15) . . ?
Cd1 O7 H7A 109.3 . . ?
Cd1 O7 H7B 109.3 . . ?
H7A O7 H7B 104.5 . . ?
C14 O3 Cd2 92.35(17) . . ?
C1 O2 Cd1 87.71(16) . . ?
C15 N1 Cd1 123.26(17) . . ?
C15 N1 C27 117.6(2) . . ?
C27 N1 Cd1 118.83(17) . . ?
C40 N4 Cd1 120.18(17) . 6 ?
C40 N4 C39 117.6(2) . . ?
C39 N4 Cd1 122.18(18) . 6 ?
C34 N3 C35 117.2(2) . . ?
C34 N3 C41 125.2(2) . . ?
C41 N3 C35 117.5(2) . . ?
C49 N6 C52 119.7(2) . . ?
C50 N6 C52 121.7(2) . . ?
C50 N6 C49 118.5(2) . . ?
C53 N7 Cd3 123.44(19) . . ?
C54 N7 Cd3 119.68(19) . . ?
C54 N7 C53 116.9(2) . . ?
C21 N2 C20 117.2(2) . . ?
C21 N2 C22 124.6(2) . . ?
C22 N2 C20 117.9(2) . . ?
C46 N5 C16 122.7(2) . . ?
C42 N5 C16 118.9(2) . . ?
C42 N5 C46 118.3(2) . . ?
O8 C16 Cd1 61.26(12) . . ?
O8 C16 O9 122.7(2) . . ?
O8 C16 N5 118.5(2) . . ?
O9 C16 Cd1 61.43(12) . . ?
O9 C16 N5 118.8(2) . . ?
N5 C16 Cd1 179.29(17) . . ?
O10 C52 Cd3 59.16(12) . . ?
O10 C52 O11 122.3(2) . . ?
O10 C52 N6 119.0(2) . . ?
O11 C52 Cd3 63.23(12) . . ?
O11 C52 N6 118.7(2) . . ?
N6 C52 Cd3 175.09(17) . . ?
C2 C3 H3 119.7 . . ?
C7 C3 H3 119.7 . . ?
C7 C3 C2 120.7(2) . . ?
C44 C45 H45 119.0 . . ?
C46 C45 H45 119.0 . . ?
C46 C45 C44 122.0(2) . . ?
C13 C12 H12 119.5 . . ?
C13 C12 C11 120.9(2) . . ?
C11 C12 H12 119.5 . . ?
C45 C44 C47 122.7(2) . . ?
C43 C44 C45 116.9(2) . . ?
C43 C44 C47 120.4(2) . . ?
C14 O4 Cd2 91.93(18) . . ?
N5 C46 H46 120.0 . . ?
C45 C46 N5 119.9(2) . . ?
C45 C46 H46 120.0 . . ?
C3 C2 C1 120.1(2) . . ?
C4 C2 C3 118.5(2) . . ?
C4 C2 C1 121.4(2) . . ?
N6 C49 H49 119.6 . . ?
N6 C49 C48 120.8(2) . . ?
C48 C49 H49 119.6 . . ?
C24 C30 C31 119.2(2) . . ?
C29 C30 C31 121.4(2) . . ?
C29 C30 C24 119.4(2) . . ?
C48 C47 C44 121.8(2) . . ?
C48 C47 C51 116.9(2) . . ?
C51 C47 C44 121.3(2) . . ?
C13 C8 C6 122.0(2) . . ?
C9 C8 C13 117.5(2) . . ?
C9 C8 C6 120.5(2) . . ?
C12 C13 C8 121.0(2) . . ?
C12 C13 H13 119.5 . . ?
C8 C13 H13 119.5 . . ?
C7 C6 C8 121.9(2) . . ?
C7 C6 C5 117.2(2) . . ?
C5 C6 C8 120.9(2) . . ?
C15 C19 C18 117.0(2) . . ?
C15 C19 C20 122.5(2) . . ?
C18 C19 C20 120.3(2) . . ?
N5 C42 H42 119.4 . . ?
C43 C42 N5 121.2(2) . . ?
C43 C42 H42 119.4 . . ?
C12 C11 C14 120.1(2) . . ?
C10 C11 C12 118.3(2) . . ?
C10 C11 C14 121.6(2) . . ?
C30 C31 C41 119.5(2) . . ?
C32 C31 C30 119.9(2) . . ?
C32 C31 C41 120.6(2) . . ?
N6 C50 H50 119.8 . . ?
C51 C50 N6 120.4(2) . . ?
C51 C50 H50 119.8 . . ?
C44 C43 H43 119.2 . . ?
C42 C43 C44 121.6(2) . . ?
C42 C43 H43 119.2 . . ?
C30 C24 C25 119.7(2) . . ?
C30 C24 C23 119.4(2) . . ?
C25 C24 C23 120.9(2) . . ?
C3 C7 C6 121.6(2) . . ?
C3 C7 H7 119.2 . . ?
C6 C7 H7 119.2 . . ?
C37 C36 C40 117.4(2) . . ?
C37 C36 C35 121.0(2) . . ?
C40 C36 C35 121.6(2) . . ?
C49 C48 H48 119.3 . . ?
C47 C48 C49 121.4(2) . . ?
C47 C48 H48 119.3 . . ?
C36 C37 H37 120.2 . . ?
C38 C37 C36 119.6(3) . . ?
C38 C37 H37 120.2 . . ?
C30 C29 C34 119.7(2) . . ?
C28 C29 C30 119.9(2) . . ?
C28 C29 C34 120.4(2) . . ?
C24 C25 C21 119.5(2) . . ?
C26 C25 C24 119.6(2) . . ?
C26 C25 C21 120.8(2) . . ?
O1 C1 Cd1 57.99(12) . . ?
O1 C1 C2 118.2(2) . . ?
O2 C1 Cd1 65.37(14) . . ?
O2 C1 O1 122.5(2) . . ?
O2 C1 C2 119.3(2) . . ?
C2 C1 Cd1 169.54(17) . . ?
N4 C40 C36 123.6(2) . . ?
N4 C40 H40 118.2 . . ?
C36 C40 H40 118.2 . . ?
N1 C15 C19 124.0(2) . . ?
N1 C15 H15 118.0 . . ?
C19 C15 H15 118.0 . . ?
Cd2 O6 H6A 129.3 . . ?
Cd2 O6 H6B 129.3 . . ?
H6A O6 H6B 101.2 . . ?
C29 C28 H28 119.7 . . ?
C29 C28 C33 120.6(2) . . ?
C33 C28 H28 119.7 . . ?
C6 C5 H5 119.4 . . ?
C4 C5 C6 121.2(2) . . ?
C4 C5 H5 119.4 . . ?
C11 C10 H10 119.7 . . ?
C11 C10 C9 120.5(2) . . ?
C9 C10 H10 119.7 . . ?
C8 C9 C10 121.7(2) . . ?
C8 C9 H9 119.2 . . ?
C10 C9 H9 119.2 . . ?
C37 C38 H38 120.4 . . ?
C39 C38 C37 119.3(3) . . ?
C39 C38 H38 120.4 . . ?
N3 C35 C36 113.7(2) . . ?
N3 C35 H35A 108.8 . . ?
N3 C35 H35B 108.8 . . ?
C36 C35 H35A 108.8 . . ?
C36 C35 H35B 108.8 . . ?
H35A C35 H35B 107.7 . . ?
C2 C4 C5 120.7(2) . . ?
C2 C4 H4 119.6 . . ?
C5 C4 H4 119.6 . . ?
O3 C14 Cd2 60.62(14) . . ?
O3 C14 O4 121.4(3) . . ?
O3 C14 C11 119.6(2) . . ?
O4 C14 Cd2 60.82(15) . . ?
O4 C14 C11 119.1(3) . . ?
C11 C14 Cd2 176.7(2) . . ?
C47 C51 H51 119.0 . . ?
C50 C51 C47 121.9(2) . . ?
C50 C51 H51 119.0 . . ?
C59 N8 C60 125.4(3) . . ?
C59 N8 C58 117.7(3) . . ?
C60 N8 C58 116.9(3) . . ?
Cd2 O5 H5A 118.3 . . ?
Cd2 O5 H5B 115.5 . . ?
H5A O5 H5B 123.8 . . ?
N1 C27 H27 118.7 . . ?
N1 C27 C17 122.5(3) . . ?
C17 C27 H27 118.7 . . ?
N4 C39 C38 122.5(3) . . ?
N4 C39 H39 118.8 . . ?
C38 C39 H39 118.8 . . ?
C19 C18 H18 120.1 . . ?
C17 C18 C19 119.7(3) . . ?
C17 C18 H18 120.1 . . ?
O18 C34 N3 120.5(2) . . ?
O18 C34 C29 122.4(2) . . ?
N3 C34 C29 117.1(2) . . ?
C28 C33 H33 119.7 . . ?
C23 C33 C28 120.7(2) . . ?
C23 C33 H33 119.7 . . ?
O16 C21 N2 120.0(2) . . ?
O16 C21 C25 122.8(2) . . ?
N2 C21 C25 117.1(2) . . ?
N2 C20 C19 115.8(2) . . ?
N2 C20 H20A 108.3 . . ?
N2 C20 H20B 108.3 . . ?
C19 C20 H20A 108.3 . . ?
C19 C20 H20B 108.3 . . ?
H20A C20 H20B 107.4 . . ?
C24 C23 C22 119.7(2) . . ?
C33 C23 C24 119.8(2) . . ?
C33 C23 C22 120.5(2) . . ?
O17 C41 N3 120.1(3) . . ?
O17 C41 C31 122.9(3) . . ?
N3 C41 C31 116.9(2) . . ?
C31 C32 H32 119.7 . . ?
C31 C32 C26 120.7(2) . . ?
C26 C32 H32 119.7 . . ?
O15 C22 N2 120.3(3) . . ?
O15 C22 C23 122.7(2) . . ?
N2 C22 C23 117.0(2) . . ?
C57 C56 H56 120.1 . . ?
C55 C56 H56 120.1 . . ?
C55 C56 C57 119.9(3) . . ?
C56 C57 C53 117.5(3) . . ?
C56 C57 C58 119.0(3) . . ?
C53 C57 C58 123.4(3) . . ?
C27 C17 C18 119.2(3) . . ?
C27 C17 H17 120.4 . . ?
C18 C17 H17 120.4 . . ?
Cd3 O12 H12A 124.9 . . ?
Cd3 O12 H12A 124.858(2) . 2_554 ?
Cd3 O12 H12B 124.605(2) . 2_554 ?
Cd3 O12 H12B 124.6 . . ?
H12A O12 H12A 110.3 . 2_554 ?
H12A O12 H12B 105.8 . . ?
H12A O12 H12B 105.8 2_554 2_554 ?
H12A O12 H12B 22.9 . 2_554 ?
H12B O12 H12A 22.9 . 2_554 ?
H12B O12 H12B 110.8 . 2_554 ?
N7 C53 C57 123.8(3) . . ?
N7 C53 H53 118.1 . . ?
C57 C53 H53 118.1 . . ?
C25 C26 C32 121.0(2) . . ?
C25 C26 H26 119.5 . . ?
C32 C26 H26 119.5 . . ?
N7 C54 H54 118.5 . . ?
N7 C54 C55 122.9(3) . . ?
C55 C54 H54 118.5 . . ?
C63 C64 C59 119.5(3) . . ?
C65 C64 C63 120.5(3) . . ?
C65 C64 C59 119.9(3) . . ?
C64 C63 C63 119.1(4) . 5_544 ?
C61 C63 C64 121.6(3) . . ?
C61 C63 C63 119.3(4) . 5_544 ?
C61 C62 H62 119.8 . . ?
C61 C62 C65 120.4(4) . 5_544 ?
C65 C62 H62 119.8 5_544 . ?
O13 C59 N8 120.8(3) . . ?
O13 C59 C64 122.6(4) . . ?
N8 C59 C64 116.5(3) . . ?
C63 C61 C60 119.5(3) . . ?
C62 C61 C63 120.0(3) . . ?
C62 C61 C60 120.3(3) . . ?
C64 C65 C62 120.6(3) . 5_544 ?
C64 C65 H65 119.7 . . ?
C62 C65 H65 119.7 5_544 . ?
O14 C60 N8 120.6(3) . . ?
O14 C60 C61 122.6(4) . . ?
N8 C60 C61 116.8(3) . . ?
C56 C55 C54 119.1(3) . . ?
C56 C55 H55 120.5 . . ?
C54 C55 H55 120.5 . . ?
N8 C58 C57 115.8(3) . . ?
N8 C58 H58A 108.3 . . ?
N8 C58 H58B 108.3 . . ?
C57 C58 H58A 108.3 . . ?
C57 C58 H58B 108.3 . . ?
H58A C58 H58B 107.4 . . ?
C68 N9 C67 116.5(4) . . ?
C66 N9 C68 121.9(5) . . ?
C66 N9 C67 121.7(5) . . ?
N9 C68 H68A 109.5 . . ?
N9 C68 H68B 109.5 . . ?
N9 C68 H68C 109.5 . . ?
H68A C68 H68B 109.5 . . ?
H68A C68 H68C 109.5 . . ?
H68B C68 H68C 109.5 . . ?
O19 C66 N9 122.5(5) . . ?
O19 C66 H66 118.7 . . ?
N9 C66 H66 118.7 . . ?
N9 C67 H67A 109.5 . . ?
N9 C67 H67B 109.5 . . ?
N9 C67 H67C 109.5 . . ?
H67A C67 H67B 109.5 . . ?
H67A C67 H67C 109.5 . . ?
H67B C67 H67C 109.5 . . ?

loop_
_geom_bond_atom_site_label_1
_geom_bond_atom_site_label_2
_geom_bond_distance
_geom_bond_site_symmetry_2
_geom_bond_publ_flag
Cd3 O10 2.3416(16) . ?
Cd3 O10 2.3417(16) 2_554 ?
Cd3 O11 2.4304(18) . ?
Cd3 O11 2.4304(18) 2_554 ?
Cd3 N7 2.393(2) 2_554 ?
Cd3 N7 2.393(2) . ?
Cd3 C52 2.722(2) 2_554 ?
Cd3 C52 2.722(2) . ?
Cd3 O12 2.271(3) . ?
Cd1 O8 2.4117(16) . ?
Cd1 O9 2.4152(17) . ?
Cd1 O1 2.3467(17) . ?
Cd1 O7 2.3306(17) . ?
Cd1 O2 2.507(2) . ?
Cd1 N1 2.358(2) . ?
Cd1 N4 2.327(2) 6_556 ?
Cd1 C16 2.749(2) . ?
Cd1 C1 2.756(2) . ?
Cd2 O3 2.384(2) . ?
Cd2 O3 2.384(2) 2_656 ?
Cd2 O4 2.388(2) . ?
Cd2 O4 2.388(2) 2_656 ?
Cd2 O6 2.285(3) . ?
Cd2 C14 2.734(3) 2_656 ?
Cd2 C14 2.734(3) . ?
Cd2 O5 2.340(3) . ?
Cd2 O5 2.340(3) 2_656 ?
O10 C52 1.250(3) . ?
O8 C16 1.247(3) . ?
O9 C16 1.256(3) . ?
O1 C1 1.250(3) . ?
O11 C52 1.254(3) . ?
O18 C34 1.211(3) . ?
O7 H7A 0.8492 . ?
O7 H7B 0.8512 . ?
O3 C14 1.244(3) . ?
O15 C22 1.204(3) . ?
O2 C1 1.249(3) . ?
O16 C21 1.212(3) . ?
O17 C41 1.213(3) . ?
O14 C60 1.215(4) . ?
O13 C59 1.213(4) . ?
N1 C15 1.337(3) . ?
N1 C27 1.337(3) . ?
N4 C40 1.332(3) . ?
N4 C39 1.340(3) . ?
N3 C35 1.469(3) . ?
N3 C34 1.392(3) . ?
N3 C41 1.401(3) . ?
N6 C52 1.497(3) . ?
N6 C49 1.382(3) . ?
N6 C50 1.380(3) . ?
N7 C53 1.332(3) . ?
N7 C54 1.325(4) . ?
N2 C21 1.393(3) . ?
N2 C20 1.473(3) . ?
N2 C22 1.398(3) . ?
N5 C16 1.498(3) . ?
N5 C46 1.390(3) . ?
N5 C42 1.383(3) . ?
C3 H3 0.9300 . ?
C3 C2 1.385(3) . ?
C3 C7 1.382(3) . ?
C45 H45 0.9300 . ?
C45 C44 1.390(3) . ?
C45 C46 1.387(3) . ?
C12 H12 0.9300 . ?
C12 C13 1.388(3) . ?
C12 C11 1.391(3) . ?
C44 C47 1.483(3) . ?
C44 C43 1.388(3) . ?
O4 C14 1.253(3) . ?
C46 H46 0.9300 . ?
C2 C1 1.506(3) . ?
C2 C4 1.384(3) . ?
C49 H49 0.9300 . ?
C49 C48 1.386(3) . ?
C30 C31 1.416(3) . ?
C30 C24 1.409(3) . ?
C30 C29 1.408(3) . ?
C47 C48 1.380(3) . ?
C47 C51 1.395(3) . ?
C8 C13 1.388(3) . ?
C8 C6 1.482(3) . ?
C8 C9 1.386(3) . ?
C13 H13 0.9300 . ?
C6 C7 1.390(3) . ?
C6 C5 1.398(3) . ?
C19 C15 1.372(3) . ?
C19 C18 1.382(4) . ?
C19 C20 1.502(4) . ?
C42 H42 0.9300 . ?
C42 C43 1.375(3) . ?
C11 C10 1.376(4) . ?
C11 C14 1.498(3) . ?
C31 C41 1.475(4) . ?
C31 C32 1.374(4) . ?
C50 H50 0.9300 . ?
C50 C51 1.376(3) . ?
C43 H43 0.9300 . ?
C24 C25 1.414(4) . ?
C24 C23 1.415(3) . ?
C7 H7 0.9300 . ?
C36 C37 1.378(4) . ?
C36 C40 1.381(4) . ?
C36 C35 1.508(4) . ?
C48 H48 0.9300 . ?
C37 H37 0.9300 . ?
C37 C38 1.369(4) . ?
C29 C28 1.378(3) . ?
C29 C34 1.475(4) . ?
C25 C21 1.479(4) . ?
C25 C26 1.373(3) . ?
C40 H40 0.9300 . ?
C15 H15 0.9300 . ?
O6 H6A 0.8557 . ?
O6 H6B 0.8557 . ?
C28 H28 0.9300 . ?
C28 C33 1.395(4) . ?
C5 H5 0.9300 . ?
C5 C4 1.385(3) . ?
C10 H10 0.9300 . ?
C10 C9 1.389(3) . ?
C9 H9 0.9300 . ?
C38 H38 0.9300 . ?
C38 C39 1.366(4) . ?
C35 H35A 0.9700 . ?
C35 H35B 0.9700 . ?
C4 H4 0.9300 . ?
C51 H51 0.9300 . ?
N8 C59 1.378(5) . ?
N8 C60 1.394(5) . ?
N8 C58 1.477(4) . ?
O5 H5A 0.8105 . ?
O5 H5B 0.8528 . ?
C27 H27 0.9300 . ?
C27 C17 1.360(4) . ?
C39 H39 0.9300 . ?
C18 H18 0.9300 . ?
C18 C17 1.376(4) . ?
C33 H33 0.9300 . ?
C33 C23 1.373(3) . ?
C20 H20A 0.9700 . ?
C20 H20B 0.9700 . ?
C23 C22 1.471(4) . ?
C32 H32 0.9300 . ?
C32 C26 1.392(4) . ?
C56 H56 0.9300 . ?
C56 C57 1.360(4) . ?
C56 C55 1.357(5) . ?
C57 C53 1.385(4) . ?
C57 C58 1.504(4) . ?
C17 H17 0.9300 . ?
O12 H12A 0.8435 . ?
O12 H12A 0.8435 2_554 ?
O12 H12B 0.8450 2_554 ?
O12 H12B 0.8450 . ?
C53 H53 0.9300 . ?
C26 H26 0.9300 . ?
C54 H54 0.9300 . ?
C54 C55 1.374(4) . ?
C64 C63 1.402(4) . ?
C64 C59 1.483(5) . ?
C64 C65 1.356(5) . ?
C63 C63 1.424(6) 5_544 ?
C63 C61 1.394(5) . ?
C62 H62 0.9300 . ?
C62 C61 1.377(5) . ?
C62 C65 1.400(5) 5_544 ?
C61 C60 1.479(5) . ?
C65 H65 0.9300 . ?
C55 H55 0.9300 . ?
C58 H58A 0.9700 . ?
C58 H58B 0.9700 . ?
O19 C66 1.263(6) . ?
N9 C68 1.410(5) . ?
N9 C66 1.320(6) . ?
N9 C67 1.431(6) . ?
C68 H68A 0.9600 . ?
C68 H68B 0.9600 . ?
C68 H68C 0.9600 . ?
C66 H66 0.9300 . ?
C67 H67A 0.9600 . ?
C67 H67B 0.9600 . ?
C67 H67C 0.9600 . ?

loop_
_geom_hbond_atom_site_label_D
_geom_hbond_atom_site_label_H
_geom_hbond_atom_site_label_A
_geom_hbond_distance_DH
_geom_hbond_distance_HA
_geom_hbond_distance_DA
_geom_hbond_angle_DHA
_geom_hbond_site_symmetry_A
_geom_hbond_publ_flag
O7 H7A O9 0.85 2.01 2.750(2) 144.6 4 yes
O7 H7B O2 0.85 2.09 2.818(3) 143.1 4 yes
O6 H6A O11 0.86 1.95 2.765(3) 158.6 4_545 yes
O6 H6B O11 0.86 1.95 2.765(3) 157.9 3_546 yes
O5 H5A O19 0.81 1.88 2.691(5) 175.5 7_556 yes
O12 H12A O4 0.84 1.96 2.716(3) 148.2 4_545 yes
O12 H12B O4 0.85 1.93 2.716(3) 154.0 3_444 yes

loop_
_geom_torsion_atom_site_label_1
_geom_torsion_atom_site_label_2
_geom_torsion_atom_site_label_3
_geom_torsion_atom_site_label_4
_geom_torsion
_geom_torsion_site_symmetry_1
_geom_torsion_site_symmetry_2
_geom_torsion_site_symmetry_3
_geom_torsion_site_symmetry_4
_geom_torsion_publ_flag
Cd3 O10 C52 O11 4.2(3) . . . . ?
Cd3 O10 C52 N6 -174.75(19) . . . . ?
Cd3 O11 C52 O10 -4.1(3) . . . . ?
Cd3 O11 C52 N6 174.92(19) . . . . ?
Cd3 N7 C53 C57 -178.6(2) . . . . ?
Cd3 N7 C54 C55 176.7(3) . . . . ?
Cd1 O8 C16 O9 -0.9(2) . . . . ?
Cd1 O8 C16 N5 179.22(18) . . . . ?
Cd1 O9 C16 O8 0.9(2) . . . . ?
Cd1 O9 C16 N5 -179.23(18) . . . . ?
Cd1 O1 C1 O2 -11.4(3) . . . . ?
Cd1 O1 C1 C2 168.72(18) . . . . ?
Cd1 O2 C1 O1 10.6(3) . . . . ?
Cd1 O2 C1 C2 -169.5(2) . . . . ?
Cd1 N1 C15 C19 172.42(19) . . . . ?
Cd1 N1 C27 C17 -173.6(2) . . . . ?
Cd1 N4 C40 C36 -179.91(18) 6 . . . ?
Cd1 N4 C39 C38 -179.3(2) 6 . . . ?
Cd2 O3 C14 O4 2.9(3) . . . . ?
Cd2 O3 C14 C11 -176.2(2) . . . . ?
Cd2 O4 C14 O3 -2.9(3) . . . . ?
Cd2 O4 C14 C11 176.2(2) . . . . ?
N1 C27 C17 C18 1.2(5) . . . . ?
N6 C49 C48 C47 -0.5(4) . . . . ?
N6 C50 C51 C47 -1.0(5) . . . . ?
N7 C54 C55 C56 2.2(6) . . . . ?
N5 C42 C43 C44 1.0(4) . . . . ?
C16 N5 C46 C45 176.6(2) . . . . ?
C16 N5 C42 C43 -177.2(2) . . . . ?
C52 N6 C49 C48 179.3(2) . . . . ?
C52 N6 C50 C51 -178.5(2) . . . . ?
C3 C2 C1 Cd1 54.8(11) . . . . ?
C3 C2 C1 O1 -11.2(3) . . . . ?
C3 C2 C1 O2 168.9(2) . . . . ?
C3 C2 C4 C5 3.3(4) . . . . ?
C45 C44 C47 C48 7.3(4) . . . . ?
C45 C44 C47 C51 -172.9(2) . . . . ?
C45 C44 C43 C42 -2.8(4) . . . . ?
C12 C11 C10 C9 0.8(4) . . . . ?
C12 C11 C14 O3 1.2(4) . . . . ?
C12 C11 C14 O4 -177.9(3) . . . . ?
C44 C45 C46 N5 0.0(4) . . . . ?
C44 C47 C48 C49 177.9(2) . . . . ?
C44 C47 C51 C50 -177.1(2) . . . . ?
C46 N5 C16 O8 177.1(2) . . . . ?
C46 N5 C16 O9 -2.7(3) . . . . ?
C46 N5 C42 C43 1.4(4) . . . . ?
C46 C45 C44 C47 -176.5(2) . . . . ?
C46 C45 C44 C43 2.3(4) . . . . ?
C2 C3 C7 C6 -0.2(4) . . . . ?
C49 N6 C52 O10 -16.3(4) . . . . ?
C49 N6 C52 O11 164.7(2) . . . . ?
C49 N6 C50 C51 -1.5(4) . . . . ?
C30 C31 C41 O17 179.8(2) . . . . ?
C30 C31 C41 N3 -1.7(3) . . . . ?
C30 C31 C32 C26 1.7(4) . . . . ?
C30 C24 C25 C21 -172.0(2) . . . . ?
C30 C24 C25 C26 3.6(3) . . . . ?
C30 C24 C23 C33 -1.2(3) . . . . ?
C30 C24 C23 C22 177.0(2) . . . . ?
C30 C29 C28 C33 -1.4(4) . . . . ?
C30 C29 C34 O18 176.3(2) . . . . ?
C30 C29 C34 N3 -3.3(3) . . . . ?
C47 C44 C43 C42 176.0(2) . . . . ?
C8 C6 C7 C3 -175.6(2) . . . . ?
C8 C6 C5 C4 176.5(2) . . . . ?
C13 C12 C11 C10 -1.4(4) . . . . ?
C13 C12 C11 C14 176.7(2) . . . . ?
C13 C8 C6 C7 -148.5(3) . . . . ?
C13 C8 C6 C5 34.1(3) . . . . ?
C13 C8 C9 C10 -1.3(4) . . . . ?
C6 C8 C13 C12 -176.9(2) . . . . ?
C6 C8 C9 C10 176.3(2) . . . . ?
C6 C5 C4 C2 -1.6(4) . . . . ?
C19 C18 C17 C27 -1.7(5) . . . . ?
C42 N5 C16 O8 -4.4(3) . . . . ?
C42 N5 C16 O9 175.8(2) . . . . ?
C42 N5 C46 C45 -1.9(4) . . . . ?
C11 C12 C13 C8 0.7(4) . . . . ?
C11 C10 C9 C8 0.6(5) . . . . ?
C31 C30 C24 C25 -1.7(3) . . . . ?
C31 C30 C24 C23 178.8(2) . . . . ?
C31 C30 C29 C28 -177.5(2) . . . . ?
C31 C30 C29 C34 4.1(3) . . . . ?
C31 C32 C26 C25 0.2(4) . . . . ?
C50 N6 C52 O10 160.7(3) . . . . ?
C50 N6 C52 O11 -18.3(4) . . . . ?
C50 N6 C49 C48 2.2(4) . . . . ?
C43 C44 C47 C48 -171.4(3) . . . . ?
C43 C44 C47 C51 8.4(4) . . . . ?
C24 C30 C31 C41 178.1(2) . . . . ?
C24 C30 C31 C32 -1.0(4) . . . . ?
C24 C30 C29 C28 2.8(3) . . . . ?
C24 C30 C29 C34 -175.6(2) . . . . ?
C24 C25 C21 O16 174.7(2) . . . . ?
C24 C25 C21 N2 -2.8(3) . . . . ?
C24 C25 C26 C32 -2.9(4) . . . . ?
C24 C23 C22 O15 174.9(2) . . . . ?
C24 C23 C22 N2 -7.3(3) . . . . ?
C7 C3 C2 C1 177.5(2) . . . . ?
C7 C3 C2 C4 -2.5(4) . . . . ?
C7 C6 C5 C4 -1.0(4) . . . . ?
C36 C37 C38 C39 0.8(5) . . . . ?
C48 C47 C51 C50 2.7(4) . . . . ?
C37 C36 C40 N4 -0.7(4) . . . . ?
C37 C36 C35 N3 141.2(3) . . . . ?
C37 C38 C39 N4 -0.9(5) . . . . ?
C29 C30 C31 C41 -1.6(3) . . . . ?
C29 C30 C31 C32 179.4(2) . . . . ?
C29 C30 C24 C25 178.0(2) . . . . ?
C29 C30 C24 C23 -1.5(3) . . . . ?
C29 C28 C33 C23 -1.4(4) . . . . ?
C25 C24 C23 C33 179.3(2) . . . . ?
C25 C24 C23 C22 -2.5(3) . . . . ?
C1 C2 C4 C5 -176.6(2) . . . . ?
C40 N4 C39 C38 0.2(4) . . . . ?
C40 C36 C37 C38 0.0(4) . . . . ?
C40 C36 C35 N3 -38.8(4) . . . . ?
C15 N1 C27 C17 0.1(4) . . . . ?
C15 C19 C18 C17 0.9(4) . . . . ?
C15 C19 C20 N2 37.3(4) . . . . ?
C28 C29 C34 O18 -2.1(4) . . . . ?
C28 C29 C34 N3 178.4(2) . . . . ?
C28 C33 C23 C24 2.7(4) . . . . ?
C28 C33 C23 C22 -175.6(2) . . . . ?
C5 C6 C7 C3 1.9(4) . . . . ?
C10 C11 C14 O3 179.3(3) . . . . ?
C10 C11 C14 O4 0.2(5) . . . . ?
C9 C8 C13 C12 0.7(4) . . . . ?
C9 C8 C6 C7 34.0(4) . . . . ?
C9 C8 C6 C5 -143.4(3) . . . . ?
C35 N3 C34 O18 1.2(3) . . . . ?
C35 N3 C34 C29 -179.3(2) . . . . ?
C35 N3 C41 O17 0.3(4) . . . . ?
C35 N3 C41 C31 -178.3(2) . . . . ?
C35 C36 C37 C38 179.9(3) . . . . ?
C35 C36 C40 N4 179.4(2) . . . . ?
C4 C2 C1 Cd1 -125.2(9) . . . . ?
C4 C2 C1 O1 168.7(2) . . . . ?
C4 C2 C1 O2 -11.2(4) . . . . ?
C14 C11 C10 C9 -177.3(3) . . . . ?
C51 C47 C48 C49 -2.0(4) . . . . ?
C27 N1 C15 C19 -1.0(4) . . . . ?
C39 N4 C40 C36 0.6(4) . . . . ?
C18 C19 C15 N1 0.4(4) . . . . ?
C18 C19 C20 N2 -146.9(3) . . . . ?
C34 N3 C35 C36 -86.8(3) . . . . ?
C34 N3 C41 O17 -178.9(2) . . . . ?
C34 N3 C41 C31 2.5(4) . . . . ?
C34 C29 C28 C33 177.0(2) . . . . ?
C33 C23 C22 O15 -6.8(4) . . . . ?
C33 C23 C22 N2 171.0(2) . . . . ?
C21 N2 C20 C19 83.8(3) . . . . ?
C21 N2 C22 O15 -169.5(2) . . . . ?
C21 N2 C22 C23 12.7(3) . . . . ?
C21 C25 C26 C32 172.6(2) . . . . ?
C20 N2 C21 O16 -10.6(3) . . . . ?
C20 N2 C21 C25 167.0(2) . . . . ?
C20 N2 C22 O15 15.8(4) . . . . ?
C20 N2 C22 C23 -162.0(2) . . . . ?
C20 C19 C15 N1 176.3(2) . . . . ?
C20 C19 C18 C17 -175.1(3) . . . . ?
C23 C24 C25 C21 7.5(3) . . . . ?
C23 C24 C25 C26 -176.9(2) . . . . ?
C41 N3 C35 C36 94.0(3) . . . . ?
C41 N3 C34 O18 -179.7(2) . . . . ?
C41 N3 C34 C29 -0.1(3) . . . . ?
C41 C31 C32 C26 -177.3(2) . . . . ?
C32 C31 C41 O17 -1.2(4) . . . . ?
C32 C31 C41 N3 177.4(2) . . . . ?
C22 N2 C21 O16 174.7(2) . . . . ?
C22 N2 C21 C25 -7.7(3) . . . . ?
C22 N2 C20 C19 -101.1(3) . . . . ?
C56 C57 C53 N7 1.6(5) . . . . ?
C56 C57 C58 N8 -151.5(3) . . . . ?
C57 C56 C55 C54 -0.1(6) . . . . ?
C53 N7 C54 C55 -2.3(5) . . . . ?
C53 C57 C58 N8 32.0(5) . . . . ?
C26 C25 C21 O16 -0.8(4) . . . . ?
C26 C25 C21 N2 -178.3(2) . . . . ?
C54 N7 C53 C57 0.4(4) . . . . ?
C64 C63 C61 C62 -178.7(3) . . . . ?
C64 C63 C61 C60 4.9(4) . . . . ?
C63 C64 C59 O13 173.8(3) . . . . ?
C63 C64 C59 N8 -6.7(4) . . . . ?
C63 C64 C65 C62 -0.7(5) . . . 5_544 ?
C63 C63 C61 C62 1.5(5) 5_544 . . . ?
C63 C63 C61 C60 -174.9(3) 5_544 . . . ?
C63 C61 C60 O14 176.5(3) . . . . ?
C63 C61 C60 N8 -2.6(4) . . . . ?
C62 C61 C60 O14 0.1(5) . . . . ?
C62 C61 C60 N8 -179.0(3) . . . . ?
C59 N8 C60 O14 176.0(3) . . . . ?
C59 N8 C60 C61 -4.9(5) . . . . ?
C59 N8 C58 C57 -103.7(4) . . . . ?
C59 C64 C63 C63 179.6(3) . . . 5_544 ?
C59 C64 C63 C61 -0.2(4) . . . . ?
C59 C64 C65 C62 -179.4(3) . . . 5_544 ?
C65 C64 C63 C63 0.9(5) . . . 5_544 ?
C65 C64 C63 C61 -178.9(3) . . . . ?
C65 C64 C59 O13 -7.4(5) . . . . ?
C65 C64 C59 N8 172.0(3) . . . . ?
C65 C62 C61 C63 -1.7(5) 5_544 . . . ?
C65 C62 C61 C60 174.7(3) 5_544 . . . ?
C60 N8 C59 O13 -171.1(3) . . . . ?
C60 N8 C59 C64 9.5(4) . . . . ?
C60 N8 C58 C57 78.7(4) . . . . ?
C55 C56 C57 C53 -1.7(5) . . . . ?
C55 C56 C57 C58 -178.5(4) . . . . ?
C58 N8 C59 O13 11.6(5) . . . . ?
C58 N8 C59 C64 -167.9(3) . . . . ?
C58 N8 C60 O14 -6.7(5) . . . . ?
C58 N8 C60 C61 172.4(3) . . . . ?
C58 C57 C53 N7 178.2(3) . . . . ?
C68 N9 C66 O19 1.3(8) . . . . ?
C67 N9 C66 O19 -178.3(5) . . . . ?
